data_7029256
loop_
_publ_author_name
'Visbal, Renso'
'L\'opez-de-Luzuriaga, Jos\'e M'
'Laguna, Antonio'
'Gimeno, M Concepci\'on'

_publ_section_title
;
 Three-coordinate gold(I) N-heterocyclic carbene complexes: a new class of
 strongly luminescent derivatives.
;
_journal_issue 1
_journal_name_full 'Dalton transactions (Cambridge, England : 2003)'
_journal_page_first 328
_journal_page_last 334
_journal_paper_doi 10.1039/c3dt52146j
_journal_volume 43
_journal_year 2014
_chemical_formula_sum 'C60 H64 Au Cl2 F3 N2 O3 P2 S'
_chemical_formula_weight 1280.00
_chemical_name_systematic
;
 ?
;
_space_group_IT_number 2
_symmetry_cell_setting triclinic
_symmetry_space_group_name_Hall '-P 1'
_symmetry_space_group_name_H-M 'P -1'
_atom_sites_solution_hydrogens geom
_atom_sites_solution_primary direct
_atom_sites_solution_secondary difmap
_audit_creation_method SHELXL-97
_cell_angle_alpha 81.878(2)
_cell_angle_beta 76.444(2)
_cell_angle_gamma 89.880(2)
_cell_formula_units_Z 2
_cell_length_a 11.3839(2)
_cell_length_b 12.7921(2)
_cell_length_c 20.0475(3)
_cell_measurement_reflns_used 33414
_cell_measurement_temperature 130(2)
_cell_measurement_theta_max 28.1373
_cell_measurement_theta_min 4.1311
_cell_volume 2808.14(8)
_computing_cell_refinement
;
CrysAlisPro, Agilent Technologies,
Version 1.171.35.19 (release 27-10-2011 CrysAlis171 .NET)
(compiled Oct 27 2011,15:02:11)
;
_computing_data_collection
;
CrysAlisPro, Agilent Technologies,
Version 1.171.35.19 (release 27-10-2011 CrysAlis171 .NET)
(compiled Oct 27 2011,15:02:11)
;
_computing_data_reduction
;
CrysAlisPro, Agilent Technologies,
Version 1.171.35.19 (release 27-10-2011 CrysAlis171 .NET)
(compiled Oct 27 2011,15:02:11)
;
_computing_structure_refinement 'SHELXL-97 (Sheldrick, 2008)'
_diffrn_ambient_temperature 130(2)
_diffrn_detector_area_resol_mean 16.0655
_diffrn_measured_fraction_theta_full 0.995
_diffrn_measured_fraction_theta_max 0.995
_diffrn_measurement_device_type 'Xcalibur, Sapphire3'
_diffrn_measurement_method '\w scans'
_diffrn_radiation_monochromator graphite
_diffrn_radiation_source 'fine-focus sealed tube'
_diffrn_radiation_type MoK\a
_diffrn_radiation_wavelength 0.71073
_diffrn_reflns_av_R_equivalents 0.0430
_diffrn_reflns_av_sigmaI/netI 0.0292
_diffrn_reflns_limit_h_max 13
_diffrn_reflns_limit_h_min -13
_diffrn_reflns_limit_k_max 15
_diffrn_reflns_limit_k_min -15
_diffrn_reflns_limit_l_max 24
_diffrn_reflns_limit_l_min -24
_diffrn_reflns_number 52544
_diffrn_reflns_theta_full 25.50
_diffrn_reflns_theta_max 25.50
_diffrn_reflns_theta_min 4.14
_exptl_absorpt_coefficient_mu 2.865
_exptl_absorpt_correction_T_max 0.8032
_exptl_absorpt_correction_T_min 0.7626
_exptl_absorpt_correction_type multi-scan
_exptl_absorpt_process_details
;
CrysAlisPro, Agilent Technologies,
Version 1.171.35.19 (release 27-10-2011 CrysAlis171 .NET)
(compiled Oct 27 2011,15:02:11)
Empirical absorption correction using spherical harmonics,
 implemented in SCALE3 ABSPACK scaling algorithm.
;
_exptl_crystal_colour pale-green
_exptl_crystal_density_diffrn 1.514
_exptl_crystal_density_method 'not measured'
_exptl_crystal_description prism
_exptl_crystal_F_000 1296
_exptl_crystal_size_max 0.10
_exptl_crystal_size_mid 0.08
_exptl_crystal_size_min 0.08
_refine_diff_density_max 1.049
_refine_diff_density_min -0.730
_refine_diff_density_rms 0.076
_refine_ls_extinction_method none
_refine_ls_goodness_of_fit_ref 1.027
_refine_ls_hydrogen_treatment constr
_refine_ls_matrix_type full
_refine_ls_number_parameters 667
_refine_ls_number_reflns 10415
_refine_ls_number_restraints 0
_refine_ls_restrained_S_all 1.027
_refine_ls_R_factor_all 0.0261
_refine_ls_R_factor_gt 0.0228
_refine_ls_shift/su_max 0.001
_refine_ls_shift/su_mean 0.000
_refine_ls_structure_factor_coef Fsqd
_refine_ls_weighting_details 'calc w=1/[\s^2^(Fo^2^)+(0.0256P)^2^+2.7856P] where P=(Fo^2^+2Fc^2^)/3'
_refine_ls_weighting_scheme calc
_refine_ls_wR_factor_gt 0.0535
_refine_ls_wR_factor_ref 0.0548
_reflns_number_gt 9710
_reflns_number_total 10415
_reflns_threshold_expression >2\s(I)
_cod_data_source_file c3dt52146j.txt
_cod_data_source_block c294
_cod_depositor_comments
;
The following automatic conversions were performed:

'_symmetry_cell_setting' value 'Triclinic' changed to 'triclinic'
according to
/usr/data/users/saulius/automatic-downloads/current/RSC/lib/dictionaries/cif_core.dic
dictionary named 'cif_core.dic' version 2.4.2 from 2011-04-26.

Automatic conversion script
Id: cif_fix_values 2281 2013-09-26 08:29:07Z andrius 
;
_cod_original_sg_symbol_H-M P-1
_cod_database_code 7029256

loop_
_symmetry_equiv_pos_as_xyz
'x, y, z'
'-x, -y, -z'

loop_
_atom_site_label
_atom_site_type_symbol
_atom_site_fract_x
_atom_site_fract_y
_atom_site_fract_z
_atom_site_U_iso_or_equiv
_atom_site_adp_type
_atom_site_occupancy
_atom_site_symmetry_multiplicity
_atom_site_calc_flag
_atom_site_refinement_flags
Au1 Au 0.145165(9) 0.195026(7) 0.226799(5) 0.01444(4) Uani 1 1 d .
P1 P 0.08671(6) 0.12198(5) 0.34120(3) 0.01386(14) Uani 1 1 d .
P2 P 0.23312(7) 0.34108(5) 0.33407(4) 0.02046(15) Uani 1 1 d .
N1 N 0.2401(2) 0.15902(16) 0.07827(11) 0.0168(5) Uani 1 1 d .
N2 N 0.1770(2) 0.31665(17) 0.07893(11) 0.0173(5) Uani 1 1 d .
C1 C 0.1931(2) 0.2291(2) 0.12150(14) 0.0164(5) Uani 1 1 d .
C2 C 0.2523(3) 0.2030(2) 0.00954(14) 0.0211(6) Uani 1 1 d .
H2 H 0.2831 0.1699 -0.0303 0.025 Uiso 1 1 calc R
C3 C 0.2118(3) 0.3015(2) 0.01058(14) 0.0203(6) Uani 1 1 d .
H3 H 0.2078 0.3515 -0.0286 0.024 Uiso 1 1 calc R
C4 C 0.2731(2) 0.0538(2) 0.10271(14) 0.0186(6) Uani 1 1 d .
C5 C 0.1842(3) -0.0277(2) 0.11782(14) 0.0206(6) Uani 1 1 d .
C6 C 0.2163(3) -0.1261(2) 0.14679(15) 0.0261(7) Uani 1 1 d .
H6 H 0.1583 -0.1831 0.1593 0.031 Uiso 1 1 calc R
C7 C 0.3303(3) -0.1422(2) 0.15763(15) 0.0272(7) Uani 1 1 d .
H7 H 0.3495 -0.2099 0.1778 0.033 Uiso 1 1 calc R
C8 C 0.4173(3) -0.0616(2) 0.13975(15) 0.0250(6) Uani 1 1 d .
H8 H 0.4962 -0.0750 0.1463 0.030 Uiso 1 1 calc R
C9 C 0.3903(3) 0.0393(2) 0.11211(14) 0.0207(6) Uani 1 1 d .
C10 C 0.0594(3) -0.0135(2) 0.10429(15) 0.0253(6) Uani 1 1 d .
H10 H 0.0590 0.0572 0.0758 0.030 Uiso 1 1 calc R
C11 C -0.0372(3) -0.0151(3) 0.17195(17) 0.0380(8) Uani 1 1 d .
H11A H -0.1167 -0.0053 0.1615 0.057 Uiso 1 1 calc R
H11B H -0.0195 0.0421 0.1963 0.057 Uiso 1 1 calc R
H11C H -0.0372 -0.0831 0.2014 0.057 Uiso 1 1 calc R
C12 C 0.0290(3) -0.0975(3) 0.06310(18) 0.0374(8) Uani 1 1 d .
H12A H -0.0520 -0.0861 0.0549 0.056 Uiso 1 1 calc R
H12B H 0.0309 -0.1678 0.0895 0.056 Uiso 1 1 calc R
H12C H 0.0884 -0.0924 0.0185 0.056 Uiso 1 1 calc R
C13 C 0.4852(3) 0.1287(2) 0.09525(15) 0.0238(6) Uani 1 1 d .
H13 H 0.4537 0.1905 0.0689 0.029 Uiso 1 1 calc R
C14 C 0.5048(3) 0.1624(3) 0.16188(17) 0.0376(8) Uani 1 1 d .
H14A H 0.5658 0.2202 0.1504 0.056 Uiso 1 1 calc R
H14B H 0.5326 0.1023 0.1896 0.056 Uiso 1 1 calc R
H14C H 0.4286 0.1865 0.1885 0.056 Uiso 1 1 calc R
C15 C 0.6045(3) 0.0989(3) 0.04986(18) 0.0364(8) Uani 1 1 d .
H15A H 0.6628 0.1586 0.0400 0.055 Uiso 1 1 calc R
H15B H 0.5907 0.0814 0.0062 0.055 Uiso 1 1 calc R
H15C H 0.6364 0.0376 0.0742 0.055 Uiso 1 1 calc R
C16 C 0.1229(2) 0.4113(2) 0.10271(13) 0.0181(6) Uani 1 1 d .
C17 C 0.1987(3) 0.4949(2) 0.10623(14) 0.0204(6) Uani 1 1 d .
C18 C 0.1427(3) 0.5835(2) 0.13098(15) 0.0254(6) Uani 1 1 d .
H18 H 0.1911 0.6422 0.1343 0.030 Uiso 1 1 calc R
C19 C 0.0181(3) 0.5876(2) 0.15080(15) 0.0284(7) Uani 1 1 d .
H19 H -0.0181 0.6484 0.1681 0.034 Uiso 1 1 calc R
C20 C -0.0540(3) 0.5039(2) 0.14563(15) 0.0267(7) Uani 1 1 d .
H20 H -0.1394 0.5082 0.1591 0.032 Uiso 1 1 calc R
C21 C -0.0036(3) 0.4133(2) 0.12094(14) 0.0222(6) Uani 1 1 d .
C22 C 0.3350(3) 0.4900(2) 0.08543(15) 0.0243(6) Uani 1 1 d .
H22 H 0.3550 0.4386 0.0515 0.029 Uiso 1 1 calc R
C23 C 0.3971(3) 0.5961(2) 0.04952(16) 0.0311(7) Uani 1 1 d .
H23A H 0.4849 0.5879 0.0371 0.047 Uiso 1 1 calc R
H23B H 0.3776 0.6490 0.0810 0.047 Uiso 1 1 calc R
H23C H 0.3687 0.6191 0.0074 0.047 Uiso 1 1 calc R
C24 C 0.3861(3) 0.4482(3) 0.14771(18) 0.0358(8) Uani 1 1 d .
H24A H 0.4743 0.4455 0.1328 0.054 Uiso 1 1 calc R
H24B H 0.3521 0.3771 0.1672 0.054 Uiso 1 1 calc R
H24C H 0.3647 0.4952 0.1830 0.054 Uiso 1 1 calc R
C25 C -0.0831(3) 0.3239(2) 0.11231(16) 0.0273(7) Uani 1 1 d .
H25 H -0.0296 0.2658 0.0964 0.033 Uiso 1 1 calc R
C26 C -0.1708(3) 0.2797(3) 0.18060(19) 0.0453(9) Uani 1 1 d .
H26A H -0.2202 0.2219 0.1731 0.068 Uiso 1 1 calc R
H26B H -0.2233 0.3358 0.1977 0.068 Uiso 1 1 calc R
H26C H -0.1250 0.2532 0.2149 0.068 Uiso 1 1 calc R
C27 C -0.1517(4) 0.3605(3) 0.0568(2) 0.0516(10) Uani 1 1 d .
H27A H -0.2023 0.3018 0.0515 0.077 Uiso 1 1 calc R
H27B H -0.0940 0.3841 0.0126 0.077 Uiso 1 1 calc R
H27C H -0.2029 0.4191 0.0707 0.077 Uiso 1 1 calc R
C28 C 0.0342(2) 0.2084(2) 0.40632(13) 0.0151(5) Uani 1 1 d .
C29 C -0.0713(2) 0.1810(2) 0.45778(13) 0.0172(5) Uani 1 1 d .
H29 H -0.1145 0.1171 0.4588 0.021 Uiso 1 1 calc R
C30 C -0.1137(3) 0.2459(2) 0.50736(14) 0.0212(6) Uani 1 1 d .
H30 H -0.1867 0.2275 0.5414 0.025 Uiso 1 1 calc R
C31 C -0.0490(3) 0.3378(2) 0.50701(14) 0.0223(6) Uani 1 1 d .
H31 H -0.0770 0.3819 0.5414 0.027 Uiso 1 1 calc R
C32 C 0.0562(3) 0.3651(2) 0.45667(14) 0.0213(6) Uani 1 1 d .
H32 H 0.1002 0.4280 0.4571 0.026 Uiso 1 1 calc R
C39 C 0.2903(2) 0.0016(2) 0.31717(15) 0.0208(6) Uani 1 1 d .
H39 H 0.2764 0.0035 0.2721 0.025 Uiso 1 1 calc R
C33 C 0.0992(2) 0.3021(2) 0.40506(14) 0.0181(6) Uani 1 1 d .
C34 C 0.2125(2) 0.0525(2) 0.36627(14) 0.0165(5) Uani 1 1 d .
C35 C 0.2339(2) 0.0503(2) 0.43220(14) 0.0194(6) Uani 1 1 d .
H35 H 0.1813 0.0849 0.4658 0.023 Uiso 1 1 calc R
C36 C 0.3322(3) -0.0027(2) 0.44848(16) 0.0256(6) Uani 1 1 d .
H36 H 0.3473 -0.0040 0.4932 0.031 Uiso 1 1 calc R
C37 C 0.4083(3) -0.0537(2) 0.39966(17) 0.0269(7) Uani 1 1 d .
H37 H 0.4751 -0.0904 0.4113 0.032 Uiso 1 1 calc R
C38 C 0.3885(3) -0.0520(2) 0.33420(16) 0.0254(6) Uani 1 1 d .
H38 H 0.4413 -0.0871 0.3010 0.030 Uiso 1 1 calc R
C40 C -0.0347(2) 0.0239(2) 0.35468(13) 0.0160(5) Uani 1 1 d .
C41 C -0.1429(3) 0.0556(2) 0.33766(15) 0.0239(6) Uani 1 1 d .
H41 H -0.1531 0.1279 0.3221 0.029 Uiso 1 1 calc R
C42 C -0.2351(3) -0.0179(3) 0.34342(16) 0.0303(7) Uani 1 1 d .
H42 H -0.3085 0.0041 0.3319 0.036 Uiso 1 1 calc R
C43 C -0.2206(3) -0.1234(2) 0.36593(15) 0.0292(7) Uani 1 1 d .
H43 H -0.2834 -0.1740 0.3691 0.035 Uiso 1 1 calc R
C44 C -0.1152(3) -0.1549(2) 0.38366(16) 0.0285(7) Uani 1 1 d .
H44 H -0.1060 -0.2271 0.3999 0.034 Uiso 1 1 calc R
C45 C -0.0216(3) -0.0818(2) 0.37802(14) 0.0211(6) Uani 1 1 d .
H45 H 0.0512 -0.1043 0.3902 0.025 Uiso 1 1 calc R
C46 C 0.2322(3) 0.4847(2) 0.33057(14) 0.0226(6) Uani 1 1 d .
C47 C 0.3210(3) 0.5449(2) 0.34654(15) 0.0265(7) Uani 1 1 d .
H47 H 0.3858 0.5108 0.3623 0.032 Uiso 1 1 calc R
C48 C 0.3155(3) 0.6543(2) 0.33967(16) 0.0305(7) Uani 1 1 d .
H48 H 0.3770 0.6948 0.3501 0.037 Uiso 1 1 calc R
C49 C 0.2208(3) 0.7043(2) 0.31767(15) 0.0299(7) Uani 1 1 d .
H49 H 0.2162 0.7789 0.3141 0.036 Uiso 1 1 calc R
C50 C 0.1328(3) 0.6460(2) 0.30078(15) 0.0307(7) Uani 1 1 d .
H50 H 0.0679 0.6805 0.2854 0.037 Uiso 1 1 calc R
C51 C 0.1395(3) 0.5371(2) 0.30638(15) 0.0287(7) Uani 1 1 d .
H51 H 0.0800 0.4975 0.2935 0.034 Uiso 1 1 calc R
C52 C 0.3593(3) 0.3009(2) 0.37305(15) 0.0237(6) Uani 1 1 d .
C53 C 0.3561(3) 0.2931(2) 0.44343(16) 0.0278(7) Uani 1 1 d .
H53 H 0.2847 0.3103 0.4748 0.033 Uiso 1 1 calc R
C54 C 0.4563(3) 0.2603(3) 0.46809(18) 0.0338(7) Uani 1 1 d .
H54 H 0.4531 0.2551 0.5162 0.041 Uiso 1 1 calc R
C55 C 0.5606(3) 0.2350(3) 0.42298(19) 0.0368(8) Uani 1 1 d .
H55 H 0.6292 0.2129 0.4400 0.044 Uiso 1 1 calc R
C56 C 0.5646(3) 0.2421(3) 0.35345(19) 0.0392(8) Uani 1 1 d .
H56 H 0.6362 0.2247 0.3223 0.047 Uiso 1 1 calc R
C57 C 0.4653(3) 0.2744(2) 0.32862(17) 0.0318(7) Uani 1 1 d .
H57 H 0.4691 0.2786 0.2805 0.038 Uiso 1 1 calc R
S1 S 0.68311(7) 0.76067(6) 0.21884(4) 0.03061(18) Uani 1 1 d .
F1 F 0.60253(18) 0.56299(15) 0.25024(10) 0.0426(5) Uani 1 1 d .
F2 F 0.50215(17) 0.66304(16) 0.19081(11) 0.0450(5) Uani 1 1 d .
F3 F 0.67597(18) 0.61047(17) 0.14257(10) 0.0454(5) Uani 1 1 d .
O1 O 0.79811(18) 0.72377(17) 0.22881(12) 0.0333(5) Uani 1 1 d .
O2 O 0.6003(2) 0.7828(2) 0.28055(14) 0.0498(7) Uani 1 1 d .
O3 O 0.6885(2) 0.83551(19) 0.15703(15) 0.0519(7) Uani 1 1 d .
C58 C 0.6130(3) 0.6454(3) 0.19999(16) 0.0297(7) Uani 1 1 d .
Cl1 Cl 0.84574(8) 0.39201(8) 0.33836(5) 0.0455(2) Uani 1 1 d .
Cl2 Cl 0.67021(10) 0.46325(8) 0.48613(6) 0.0553(3) Uani 1 1 d .
C59 C 0.7946(4) 0.5231(3) 0.3546(2) 0.0591(12) Uani 1 1 d .
H59A H 0.8507 0.5560 0.3772 0.071 Uiso 1 1 calc R
H59B H 0.7960 0.5679 0.3100 0.071 Uiso 1 1 calc R
C60 C 0.6716(4) 0.5183(3) 0.3993(2) 0.0581(11) Uani 1 1 d .
H60A H 0.6182 0.4748 0.3809 0.070 Uiso 1 1 calc R
H60B H 0.6396 0.5904 0.3986 0.070 Uiso 1 1 calc R

loop_
_atom_site_aniso_label
_atom_site_aniso_U_11
_atom_site_aniso_U_22
_atom_site_aniso_U_33
_atom_site_aniso_U_23
_atom_site_aniso_U_13
_atom_site_aniso_U_12
Au1 0.01724(6) 0.01291(5) 0.01201(6) -0.00014(4) -0.00215(4) 0.00168(4)
P1 0.0158(3) 0.0125(3) 0.0125(3) -0.0002(3) -0.0027(3) 0.0012(3)
P2 0.0235(4) 0.0166(3) 0.0183(4) -0.0033(3) 0.0015(3) -0.0037(3)
N1 0.0226(12) 0.0135(11) 0.0137(11) -0.0013(9) -0.0040(9) 0.0002(9)
N2 0.0220(12) 0.0145(11) 0.0143(11) 0.0006(9) -0.0038(9) 0.0015(9)
C1 0.0175(13) 0.0150(13) 0.0172(13) -0.0023(11) -0.0051(11) 0.0010(10)
C2 0.0312(16) 0.0190(14) 0.0119(13) -0.0019(11) -0.0032(12) -0.0009(12)
C3 0.0293(15) 0.0193(14) 0.0108(13) 0.0018(11) -0.0038(11) -0.0017(12)
C4 0.0277(15) 0.0131(13) 0.0149(13) -0.0028(11) -0.0045(11) 0.0040(11)
C5 0.0309(16) 0.0167(13) 0.0141(13) -0.0043(11) -0.0037(12) 0.0006(12)
C6 0.0388(18) 0.0154(14) 0.0217(15) -0.0018(12) -0.0028(13) -0.0001(12)
C7 0.0418(18) 0.0157(14) 0.0216(15) -0.0002(12) -0.0037(14) 0.0087(13)
C8 0.0286(16) 0.0273(15) 0.0206(15) -0.0068(12) -0.0067(12) 0.0111(13)
C9 0.0259(15) 0.0210(14) 0.0155(14) -0.0079(11) -0.0023(12) 0.0032(12)
C10 0.0306(16) 0.0202(14) 0.0249(16) 0.0000(12) -0.0079(13) -0.0061(12)
C11 0.0270(17) 0.053(2) 0.0326(18) -0.0065(16) -0.0044(14) -0.0070(15)
C12 0.056(2) 0.0281(17) 0.0351(19) -0.0040(15) -0.0237(17) -0.0035(15)
C13 0.0242(15) 0.0231(15) 0.0247(15) -0.0049(12) -0.0060(12) 0.0003(12)
C14 0.0319(18) 0.049(2) 0.0321(18) -0.0173(16) -0.0013(15) -0.0070(15)
C15 0.0321(18) 0.0379(18) 0.0349(19) -0.0120(15) 0.0047(15) -0.0046(15)
C16 0.0260(15) 0.0144(13) 0.0122(13) 0.0009(10) -0.0029(11) 0.0039(11)
C17 0.0259(15) 0.0191(14) 0.0149(13) -0.0001(11) -0.0038(11) 0.0027(11)
C18 0.0338(17) 0.0178(14) 0.0231(15) -0.0045(12) -0.0029(13) 0.0013(12)
C19 0.0354(17) 0.0217(15) 0.0247(16) -0.0019(12) -0.0010(13) 0.0099(13)
C20 0.0239(15) 0.0277(16) 0.0250(16) 0.0032(13) -0.0027(13) 0.0080(13)
C21 0.0245(15) 0.0220(14) 0.0184(14) 0.0040(12) -0.0060(12) 0.0022(12)
C22 0.0261(15) 0.0208(14) 0.0239(15) -0.0079(12) 0.0007(12) -0.0005(12)
C23 0.0312(17) 0.0299(16) 0.0268(17) -0.0007(13) 0.0017(14) -0.0046(13)
C24 0.0268(17) 0.0341(18) 0.043(2) 0.0093(15) -0.0091(15) -0.0028(14)
C25 0.0228(15) 0.0267(16) 0.0318(17) 0.0014(13) -0.0086(13) 0.0009(12)
C26 0.039(2) 0.051(2) 0.040(2) 0.0089(17) -0.0082(17) -0.0147(17)
C27 0.063(3) 0.048(2) 0.049(2) 0.0075(19) -0.033(2) -0.014(2)
C28 0.0171(13) 0.0137(12) 0.0141(13) -0.0003(10) -0.0040(11) 0.0032(10)
C29 0.0194(14) 0.0152(13) 0.0159(13) 0.0011(11) -0.0039(11) 0.0004(11)
C30 0.0218(14) 0.0224(14) 0.0150(14) 0.0013(11) 0.0018(11) 0.0055(11)
C31 0.0294(16) 0.0204(14) 0.0152(14) -0.0045(11) -0.0005(12) 0.0082(12)
C32 0.0278(15) 0.0156(13) 0.0192(14) -0.0011(11) -0.0036(12) 0.0010(11)
C39 0.0205(14) 0.0189(14) 0.0213(15) -0.0036(11) -0.0016(12) 0.0014(11)
C33 0.0223(14) 0.0157(13) 0.0148(13) -0.0005(11) -0.0024(11) 0.0016(11)
C34 0.0150(13) 0.0119(12) 0.0210(14) 0.0004(11) -0.0030(11) -0.0007(10)
C35 0.0207(14) 0.0167(13) 0.0200(14) -0.0010(11) -0.0041(11) 0.0000(11)
C36 0.0249(15) 0.0255(15) 0.0269(16) 0.0055(13) -0.0124(13) -0.0023(12)
C37 0.0178(14) 0.0214(15) 0.0400(18) 0.0066(13) -0.0101(13) 0.0024(12)
C38 0.0192(15) 0.0201(14) 0.0338(17) -0.0023(13) -0.0008(13) 0.0045(11)
C40 0.0185(13) 0.0174(13) 0.0112(12) -0.0018(10) -0.0018(11) -0.0018(11)
C41 0.0219(15) 0.0244(15) 0.0240(15) 0.0039(12) -0.0069(12) 0.0004(12)
C42 0.0225(16) 0.0421(19) 0.0261(16) 0.0013(14) -0.0090(13) -0.0048(14)
C43 0.0277(16) 0.0333(17) 0.0250(16) -0.0030(13) -0.0034(13) -0.0138(13)
C44 0.0341(17) 0.0191(14) 0.0305(17) -0.0012(13) -0.0056(14) -0.0066(13)
C45 0.0246(15) 0.0187(14) 0.0198(14) -0.0024(11) -0.0052(12) 0.0020(11)
C46 0.0274(15) 0.0194(14) 0.0154(14) -0.0018(11) 0.0057(12) -0.0057(12)
C47 0.0245(15) 0.0245(15) 0.0251(16) -0.0030(13) 0.0042(13) -0.0032(12)
C48 0.0342(18) 0.0243(15) 0.0278(17) -0.0067(13) 0.0051(14) -0.0098(13)
C49 0.0445(19) 0.0172(14) 0.0196(15) -0.0002(12) 0.0077(14) -0.0041(13)
C50 0.0426(19) 0.0253(16) 0.0199(15) 0.0026(13) -0.0025(14) 0.0027(14)
C51 0.0391(18) 0.0230(15) 0.0227(16) -0.0009(12) -0.0062(14) -0.0050(13)
C52 0.0231(15) 0.0148(13) 0.0304(16) -0.0043(12) -0.0001(13) -0.0047(11)
C53 0.0268(16) 0.0257(15) 0.0282(17) -0.0029(13) -0.0015(13) -0.0007(13)
C54 0.0339(18) 0.0337(18) 0.0322(18) 0.0022(14) -0.0089(15) -0.0008(14)
C55 0.0275(17) 0.0322(18) 0.050(2) -0.0024(16) -0.0102(16) 0.0013(14)
C56 0.0248(17) 0.042(2) 0.048(2) -0.0118(17) -0.0001(15) 0.0053(15)
C57 0.0287(17) 0.0350(17) 0.0290(17) -0.0092(14) 0.0012(14) 0.0015(14)
S1 0.0220(4) 0.0311(4) 0.0404(5) -0.0072(4) -0.0095(3) 0.0079(3)
F1 0.0500(12) 0.0414(11) 0.0346(11) 0.0006(9) -0.0101(9) -0.0068(9)
F2 0.0308(10) 0.0544(13) 0.0599(14) -0.0235(11) -0.0221(10) 0.0116(9)
F3 0.0458(12) 0.0597(13) 0.0289(10) -0.0157(10) 0.0002(9) 0.0114(10)
O1 0.0212(11) 0.0372(12) 0.0402(13) -0.0007(10) -0.0072(10) 0.0084(9)
O2 0.0239(12) 0.0661(17) 0.0673(18) -0.0424(15) -0.0075(12) 0.0058(12)
O3 0.0565(17) 0.0369(14) 0.0648(18) 0.0125(13) -0.0313(14) 0.0023(12)
C58 0.0238(16) 0.0417(18) 0.0233(16) -0.0067(14) -0.0039(13) 0.0134(14)
Cl1 0.0420(5) 0.0551(6) 0.0386(5) -0.0011(4) -0.0111(4) -0.0051(4)
Cl2 0.0601(6) 0.0616(6) 0.0570(6) -0.0271(5) -0.0286(5) 0.0209(5)
C59 0.057(3) 0.041(2) 0.080(3) 0.019(2) -0.034(2) -0.0016(19)
C60 0.059(3) 0.044(2) 0.078(3) 0.001(2) -0.036(2) 0.014(2)

loop_
_atom_type_symbol
_atom_type_description
_atom_type_scat_dispersion_real
_atom_type_scat_dispersion_imag
_atom_type_scat_source
C C 0.0033 0.0016 'International Tables Vol C Tables 4.2.6.8 and 6.1.1.4'
H H 0.0000 0.0000 'International Tables Vol C Tables 4.2.6.8 and 6.1.1.4'
Au Au -2.0133 8.8022 'International Tables Vol C Tables 4.2.6.8 and 6.1.1.4'
Cl Cl 0.1484 0.1585 'International Tables Vol C Tables 4.2.6.8 and 6.1.1.4'
F F 0.0171 0.0103 'International Tables Vol C Tables 4.2.6.8 and 6.1.1.4'
N N 0.0061 0.0033 'International Tables Vol C Tables 4.2.6.8 and 6.1.1.4'
O O 0.0106 0.0060 'International Tables Vol C Tables 4.2.6.8 and 6.1.1.4'
P P 0.1023 0.0942 'International Tables Vol C Tables 4.2.6.8 and 6.1.1.4'
S S 0.1246 0.1234 'International Tables Vol C Tables 4.2.6.8 and 6.1.1.4'

loop_
_geom_angle_atom_site_label_1
_geom_angle_atom_site_label_2
_geom_angle_atom_site_label_3
_geom_angle
C1 Au1 P1 168.27(7)
C40 P1 C34 106.32(12)
C40 P1 C28 105.04(12)
C34 P1 C28 105.69(12)
C40 P1 Au1 110.97(9)
C34 P1 Au1 109.14(9)
C28 P1 Au1 118.90(9)
C46 P2 C52 104.28(13)
C46 P2 C33 100.45(12)
C52 P2 C33 103.40(13)
C1 N1 C2 110.8(2)
C1 N1 C4 123.0(2)
C2 N1 C4 126.2(2)
C1 N2 C3 111.1(2)
C1 N2 C16 124.0(2)
C3 N2 C16 124.8(2)
N2 C1 N1 104.5(2)
N2 C1 Au1 130.56(19)
N1 C1 Au1 124.62(19)
C3 C2 N1 106.3(2)
C3 C2 H2 126.9
N1 C2 H2 126.9
C2 C3 N2 107.3(2)
C2 C3 H3 126.4
N2 C3 H3 126.4
C9 C4 C5 123.6(2)
C9 C4 N1 118.4(2)
C5 C4 N1 118.0(2)
C6 C5 C4 116.4(3)
C6 C5 C10 120.0(3)
C4 C5 C10 123.7(2)
C7 C6 C5 121.2(3)
C7 C6 H6 119.4
C5 C6 H6 119.4
C6 C7 C8 121.1(3)
C6 C7 H7 119.4
C8 C7 H7 119.4
C7 C8 C9 120.6(3)
C7 C8 H8 119.7
C9 C8 H8 119.7
C8 C9 C4 117.1(3)
C8 C9 C13 120.2(3)
C4 C9 C13 122.7(2)
C5 C10 C11 111.4(2)
C5 C10 C12 111.3(2)
C11 C10 C12 110.3(3)
C5 C10 H10 107.9
C11 C10 H10 107.9
C12 C10 H10 107.9
C10 C11 H11A 109.5
C10 C11 H11B 109.5
H11A C11 H11B 109.5
C10 C11 H11C 109.5
H11A C11 H11C 109.5
H11B C11 H11C 109.5
C10 C12 H12A 109.5
C10 C12 H12B 109.5
H12A C12 H12B 109.5
C10 C12 H12C 109.5
H12A C12 H12C 109.5
H12B C12 H12C 109.5
C9 C13 C14 110.2(2)
C9 C13 C15 112.1(2)
C14 C13 C15 110.8(3)
C9 C13 H13 107.9
C14 C13 H13 107.9
C15 C13 H13 107.9
C13 C14 H14A 109.5
C13 C14 H14B 109.5
H14A C14 H14B 109.5
C13 C14 H14C 109.5
H14A C14 H14C 109.5
H14B C14 H14C 109.5
C13 C15 H15A 109.5
C13 C15 H15B 109.5
H15A C15 H15B 109.5
C13 C15 H15C 109.5
H15A C15 H15C 109.5
H15B C15 H15C 109.5
C17 C16 C21 123.8(2)
C17 C16 N2 118.7(2)
C21 C16 N2 117.5(2)
C18 C17 C16 116.7(3)
C18 C17 C22 121.1(3)
C16 C17 C22 122.1(2)
C19 C18 C17 121.2(3)
C19 C18 H18 119.4
C17 C18 H18 119.4
C20 C19 C18 120.5(3)
C20 C19 H19 119.8
C18 C19 H19 119.8
C19 C20 C21 121.1(3)
C19 C20 H20 119.4
C21 C20 H20 119.4
C20 C21 C16 116.7(3)
C20 C21 C25 120.9(3)
C16 C21 C25 122.4(2)
C17 C22 C24 111.1(2)
C17 C22 C23 113.2(2)
C24 C22 C23 110.2(3)
C17 C22 H22 107.3
C24 C22 H22 107.3
C23 C22 H22 107.3
C22 C23 H23A 109.5
C22 C23 H23B 109.5
H23A C23 H23B 109.5
C22 C23 H23C 109.5
H23A C23 H23C 109.5
H23B C23 H23C 109.5
C22 C24 H24A 109.5
C22 C24 H24B 109.5
H24A C24 H24B 109.5
C22 C24 H24C 109.5
H24A C24 H24C 109.5
H24B C24 H24C 109.5
C21 C25 C27 110.3(3)
C21 C25 C26 111.8(3)
C27 C25 C26 110.6(3)
C21 C25 H25 108.0
C27 C25 H25 108.0
C26 C25 H25 108.0
C25 C26 H26A 109.5
C25 C26 H26B 109.5
H26A C26 H26B 109.5
C25 C26 H26C 109.5
H26A C26 H26C 109.5
H26B C26 H26C 109.5
C25 C27 H27A 109.5
C25 C27 H27B 109.5
H27A C27 H27B 109.5
C25 C27 H27C 109.5
H27A C27 H27C 109.5
H27B C27 H27C 109.5
C29 C28 C33 119.9(2)
C29 C28 P1 119.70(19)
C33 C28 P1 120.44(19)
C30 C29 C28 120.8(2)
C30 C29 H29 119.6
C28 C29 H29 119.6
C29 C30 C31 119.6(3)
C29 C30 H30 120.2
C31 C30 H30 120.2
C32 C31 C30 120.0(2)
C32 C31 H31 120.0
C30 C31 H31 120.0
C31 C32 C33 121.3(3)
C31 C32 H32 119.4
C33 C32 H32 119.4
C38 C39 C34 120.0(3)
C38 C39 H39 120.0
C34 C39 H39 120.0
C32 C33 C28 118.4(2)
C32 C33 P2 122.2(2)
C28 C33 P2 119.40(19)
C35 C34 C39 119.8(2)
C35 C34 P1 122.0(2)
C39 C34 P1 118.2(2)
C36 C35 C34 119.7(3)
C36 C35 H35 120.1
C34 C35 H35 120.1
C37 C36 C35 120.1(3)
C37 C36 H36 119.9
C35 C36 H36 119.9
C38 C37 C36 120.8(3)
C38 C37 H37 119.6
C36 C37 H37 119.6
C37 C38 C39 119.5(3)
C37 C38 H38 120.2
C39 C38 H38 120.2
C45 C40 C41 119.1(2)
C45 C40 P1 122.3(2)
C41 C40 P1 118.6(2)
C42 C41 C40 120.3(3)
C42 C41 H41 119.8
C40 C41 H41 119.8
C43 C42 C41 120.1(3)
C43 C42 H42 119.9
C41 C42 H42 119.9
C44 C43 C42 119.9(3)
C44 C43 H43 120.1
C42 C43 H43 120.1
C43 C44 C45 120.6(3)
C43 C44 H44 119.7
C45 C44 H44 119.7
C40 C45 C44 120.0(3)
C40 C45 H45 120.0
C44 C45 H45 120.0
C47 C46 C51 118.3(3)
C47 C46 P2 124.5(2)
C51 C46 P2 117.1(2)
C48 C47 C46 120.6(3)
C48 C47 H47 119.7
C46 C47 H47 119.7
C49 C48 C47 120.1(3)
C49 C48 H48 120.0
C47 C48 H48 120.0
C48 C49 C50 120.2(3)
C48 C49 H49 119.9
C50 C49 H49 119.9
C49 C50 C51 119.7(3)
C49 C50 H50 120.1
C51 C50 H50 120.1
C50 C51 C46 121.1(3)
C50 C51 H51 119.5
C46 C51 H51 119.5
C53 C52 C57 118.2(3)
C53 C52 P2 124.9(2)
C57 C52 P2 117.0(2)
C54 C53 C52 120.5(3)
C54 C53 H53 119.8
C52 C53 H53 119.8
C55 C54 C53 120.3(3)
C55 C54 H54 119.8
C53 C54 H54 119.8
C56 C55 C54 119.7(3)
C56 C55 H55 120.2
C54 C55 H55 120.2
C55 C56 C57 120.3(3)
C55 C56 H56 119.8
C57 C56 H56 119.8
C56 C57 C52 121.1(3)
C56 C57 H57 119.5
C52 C57 H57 119.5
O2 S1 O1 114.61(15)
O2 S1 O3 116.19(17)
O1 S1 O3 115.19(15)
O2 S1 C58 102.31(14)
O1 S1 C58 103.28(14)
O3 S1 C58 102.43(15)
F2 C58 F1 106.4(3)
F2 C58 F3 106.5(2)
F1 C58 F3 105.1(2)
F2 C58 S1 112.5(2)
F1 C58 S1 112.9(2)
F3 C58 S1 112.8(2)
C60 C59 Cl1 111.5(3)
C60 C59 H59A 109.3
Cl1 C59 H59A 109.3
C60 C59 H59B 109.3
Cl1 C59 H59B 109.3
H59A C59 H59B 108.0
C59 C60 Cl2 111.2(3)
C59 C60 H60A 109.4
Cl2 C60 H60A 109.4
C59 C60 H60B 109.4
Cl2 C60 H60B 109.4
H60A C60 H60B 108.0

loop_
_geom_bond_atom_site_label_1
_geom_bond_atom_site_label_2
_geom_bond_distance
Au1 C1 2.036(3)
Au1 P1 2.2929(7)
P1 C40 1.815(3)
P1 C34 1.817(3)
P1 C28 1.823(3)
P2 C46 1.828(3)
P2 C52 1.830(3)
P2 C33 1.840(3)
N1 C1 1.357(3)
N1 C2 1.388(3)
N1 C4 1.446(3)
N2 C1 1.349(3)
N2 C3 1.376(3)
N2 C16 1.448(3)
C2 C3 1.342(4)
C2 H2 0.9500
C3 H3 0.9500
C4 C9 1.399(4)
C4 C5 1.405(4)
C5 C6 1.395(4)
C5 C10 1.513(4)
C6 C7 1.376(4)
C6 H6 0.9500
C7 C8 1.380(4)
C7 H7 0.9500
C8 C9 1.394(4)
C8 H8 0.9500
C9 C13 1.522(4)
C10 C11 1.531(4)
C10 C12 1.531(4)
C10 H10 1.0000
C11 H11A 0.9800
C11 H11B 0.9800
C11 H11C 0.9800
C12 H12A 0.9800
C12 H12B 0.9800
C12 H12C 0.9800
C13 C14 1.524(4)
C13 C15 1.528(4)
C13 H13 1.0000
C14 H14A 0.9800
C14 H14B 0.9800
C14 H14C 0.9800
C15 H15A 0.9800
C15 H15B 0.9800
C15 H15C 0.9800
C16 C17 1.395(4)
C16 C21 1.402(4)
C17 C18 1.395(4)
C17 C22 1.512(4)
C18 C19 1.384(4)
C18 H18 0.9500
C19 C20 1.380(4)
C19 H19 0.9500
C20 C21 1.394(4)
C20 H20 0.9500
C21 C25 1.513(4)
C22 C24 1.528(4)
C22 C23 1.532(4)
C22 H22 1.0000
C23 H23A 0.9800
C23 H23B 0.9800
C23 H23C 0.9800
C24 H24A 0.9800
C24 H24B 0.9800
C24 H24C 0.9800
C25 C27 1.525(5)
C25 C26 1.527(4)
C25 H25 1.0000
C26 H26A 0.9800
C26 H26B 0.9800
C26 H26C 0.9800
C27 H27A 0.9800
C27 H27B 0.9800
C27 H27C 0.9800
C28 C29 1.395(4)
C28 C33 1.404(4)
C29 C30 1.384(4)
C29 H29 0.9500
C30 C31 1.387(4)
C30 H30 0.9500
C31 C32 1.382(4)
C31 H31 0.9500
C32 C33 1.399(4)
C32 H32 0.9500
C39 C38 1.395(4)
C39 C34 1.395(4)
C39 H39 0.9500
C34 C35 1.395(4)
C35 C36 1.388(4)
C35 H35 0.9500
C36 C37 1.384(4)
C36 H36 0.9500
C37 C38 1.380(4)
C37 H37 0.9500
C38 H38 0.9500
C40 C45 1.387(4)
C40 C41 1.397(4)
C41 C42 1.385(4)
C41 H41 0.9500
C42 C43 1.384(4)
C42 H42 0.9500
C43 C44 1.373(4)
C43 H43 0.9500
C44 C45 1.392(4)
C44 H44 0.9500
C45 H45 0.9500
C46 C47 1.394(4)
C46 C51 1.394(4)
C47 C48 1.390(4)
C47 H47 0.9500
C48 C49 1.380(5)
C48 H48 0.9500
C49 C50 1.381(5)
C49 H49 0.9500
C50 C51 1.385(4)
C50 H50 0.9500
C51 H51 0.9500
C52 C53 1.392(4)
C52 C57 1.394(4)
C53 C54 1.388(4)
C53 H53 0.9500
C54 C55 1.382(5)
C54 H54 0.9500
C55 C56 1.374(5)
C55 H55 0.9500
C56 C57 1.379(5)
C56 H56 0.9500
C57 H57 0.9500
S1 O2 1.432(2)
S1 O1 1.439(2)
S1 O3 1.444(3)
S1 C58 1.805(3)
F1 C58 1.336(4)
F2 C58 1.332(3)
F3 C58 1.340(3)
Cl1 C59 1.821(4)
Cl2 C60 1.781(4)
C59 C60 1.471(6)
C59 H59A 0.9900
C59 H59B 0.9900
C60 H60A 0.9900
C60 H60B 0.9900

loop_
_geom_torsion_atom_site_label_1
_geom_torsion_atom_site_label_2
_geom_torsion_atom_site_label_3
_geom_torsion_atom_site_label_4
_geom_torsion
C1 Au1 P1 C40 -40.8(4)
C1 Au1 P1 C34 76.0(4)
C1 Au1 P1 C28 -162.8(4)
C3 N2 C1 N1 0.7(3)
C16 N2 C1 N1 177.0(2)
C3 N2 C1 Au1 -173.4(2)
C16 N2 C1 Au1 2.9(4)
C2 N1 C1 N2 -0.3(3)
C4 N1 C1 N2 179.0(2)
C2 N1 C1 Au1 174.20(19)
C4 N1 C1 Au1 -6.5(4)
P1 Au1 C1 N2 147.8(3)
P1 Au1 C1 N1 -25.2(5)
C1 N1 C2 C3 -0.2(3)
C4 N1 C2 C3 -179.5(2)
N1 C2 C3 N2 0.6(3)
C1 N2 C3 C2 -0.9(3)
C16 N2 C3 C2 -177.1(2)
C1 N1 C4 C9 -89.0(3)
C2 N1 C4 C9 90.3(3)
C1 N1 C4 C5 89.1(3)
C2 N1 C4 C5 -91.7(3)
C9 C4 C5 C6 3.2(4)
N1 C4 C5 C6 -174.8(2)
C9 C4 C5 C10 -176.8(2)
N1 C4 C5 C10 5.3(4)
C4 C5 C6 C7 -2.0(4)
C10 C5 C6 C7 177.9(3)
C5 C6 C7 C8 -0.4(4)
C6 C7 C8 C9 2.0(4)
C7 C8 C9 C4 -0.9(4)
C7 C8 C9 C13 177.5(3)
C5 C4 C9 C8 -1.8(4)
N1 C4 C9 C8 176.2(2)
C5 C4 C9 C13 179.9(2)
N1 C4 C9 C13 -2.2(4)
C6 C5 C10 C11 72.2(3)
C4 C5 C10 C11 -107.9(3)
C6 C5 C10 C12 -51.4(4)
C4 C5 C10 C12 128.5(3)
C8 C9 C13 C14 -71.9(3)
C4 C9 C13 C14 106.5(3)
C8 C9 C13 C15 52.0(4)
C4 C9 C13 C15 -129.7(3)
C1 N2 C16 C17 97.7(3)
C3 N2 C16 C17 -86.5(3)
C1 N2 C16 C21 -82.3(3)
C3 N2 C16 C21 93.5(3)
C21 C16 C17 C18 1.5(4)
N2 C16 C17 C18 -178.5(2)
C21 C16 C17 C22 -179.4(3)
N2 C16 C17 C22 0.6(4)
C16 C17 C18 C19 -0.1(4)
C22 C17 C18 C19 -179.2(3)
C17 C18 C19 C20 -0.8(5)
C18 C19 C20 C21 0.5(5)
C19 C20 C21 C16 0.8(4)
C19 C20 C21 C25 -177.2(3)
C17 C16 C21 C20 -1.8(4)
N2 C16 C21 C20 178.2(2)
C17 C16 C21 C25 176.1(3)
N2 C16 C21 C25 -3.9(4)
C18 C17 C22 C24 87.2(3)
C16 C17 C22 C24 -91.9(3)
C18 C17 C22 C23 -37.5(4)
C16 C17 C22 C23 143.5(3)
C20 C21 C25 C27 64.9(4)
C16 C21 C25 C27 -113.0(3)
C20 C21 C25 C26 -58.6(4)
C16 C21 C25 C26 123.5(3)
C40 P1 C28 C29 8.6(2)
C34 P1 C28 C29 -103.6(2)
Au1 P1 C28 C29 133.44(19)
C40 P1 C28 C33 -171.5(2)
C34 P1 C28 C33 76.3(2)
Au1 P1 C28 C33 -46.6(2)
C33 C28 C29 C30 0.8(4)
P1 C28 C29 C30 -179.3(2)
C28 C29 C30 C31 -1.7(4)
C29 C30 C31 C32 1.1(4)
C30 C31 C32 C33 0.5(4)
C31 C32 C33 C28 -1.4(4)
C31 C32 C33 P2 175.8(2)
C29 C28 C33 C32 0.8(4)
P1 C28 C33 C32 -179.2(2)
C29 C28 C33 P2 -176.5(2)
P1 C28 C33 P2 3.6(3)
C46 P2 C33 C32 -25.3(3)
C52 P2 C33 C32 82.3(2)
C46 P2 C33 C28 151.9(2)
C52 P2 C33 C28 -100.6(2)
C38 C39 C34 C35 0.5(4)
C38 C39 C34 P1 179.6(2)
C40 P1 C34 C35 -96.0(2)
C28 P1 C34 C35 15.3(3)
Au1 P1 C34 C35 144.3(2)
C40 P1 C34 C39 85.0(2)
C28 P1 C34 C39 -163.7(2)
Au1 P1 C34 C39 -34.8(2)
C39 C34 C35 C36 -0.1(4)
P1 C34 C35 C36 -179.1(2)
C34 C35 C36 C37 -0.4(4)
C35 C36 C37 C38 0.6(4)
C36 C37 C38 C39 -0.2(4)
C34 C39 C38 C37 -0.4(4)
C34 P1 C40 C45 -1.6(3)
C28 P1 C40 C45 -113.3(2)
Au1 P1 C40 C45 117.0(2)
C34 P1 C40 C41 -178.4(2)
C28 P1 C40 C41 69.9(2)
Au1 P1 C40 C41 -59.8(2)
C45 C40 C41 C42 -0.6(4)
P1 C40 C41 C42 176.3(2)
C40 C41 C42 C43 -0.2(4)
C41 C42 C43 C44 1.1(5)
C42 C43 C44 C45 -1.2(5)
C41 C40 C45 C44 0.5(4)
P1 C40 C45 C44 -176.3(2)
C43 C44 C45 C40 0.4(4)
C52 P2 C46 C47 7.4(3)
C33 P2 C46 C47 114.3(2)
C52 P2 C46 C51 -176.4(2)
C33 P2 C46 C51 -69.5(2)
C51 C46 C47 C48 1.2(4)
P2 C46 C47 C48 177.3(2)
C46 C47 C48 C49 0.8(4)
C47 C48 C49 C50 -1.6(4)
C48 C49 C50 C51 0.4(4)
C49 C50 C51 C46 1.7(4)
C47 C46 C51 C50 -2.4(4)
P2 C46 C51 C50 -178.9(2)
C46 P2 C52 C53 77.5(3)
C33 P2 C52 C53 -27.2(3)
C46 P2 C52 C57 -103.9(2)
C33 P2 C52 C57 151.4(2)
C57 C52 C53 C54 0.4(4)
P2 C52 C53 C54 179.0(2)
C52 C53 C54 C55 0.0(5)
C53 C54 C55 C56 -0.3(5)
C54 C55 C56 C57 0.1(5)
C55 C56 C57 C52 0.3(5)
C53 C52 C57 C56 -0.6(4)
P2 C52 C57 C56 -179.3(3)
O2 S1 C58 F2 59.0(3)
O1 S1 C58 F2 178.3(2)
O3 S1 C58 F2 -61.7(3)
O2 S1 C58 F1 -61.5(2)
O1 S1 C58 F1 57.8(2)
O3 S1 C58 F1 177.8(2)
O2 S1 C58 F3 179.5(2)
O1 S1 C58 F3 -61.2(2)
O3 S1 C58 F3 58.8(2)
Cl1 C59 C60 Cl2 71.6(4)
